data_1555366
loop_
_publ_author_name
'Sar, Dinabandhu'
'Bag, Raghunath'
'Yashmeen, Afsana'
'Bag, Subhendu Sekhar'
'Punniyamurthy, Tharmalingam'

_publ_section_title
;
 Synthesis of Functionalized Pyrazoles via Vanadium-Catalyzed C-N
 Dehydrogenative Cross-Coupling and Fluorescence Switch-On Sensing of BSA
 Protein.
;
_journal_issue 21
_journal_name_full 'Organic letters'
_journal_page_first 5308
_journal_page_last 5311
_journal_paper_doi 10.1021/acs.orglett.5b02669
_journal_volume 17
_journal_year 2015
_chemical_formula_moiety 'C19 H20 N2 O3'
_chemical_formula_sum 'C19 H20 N2 O3'
_chemical_formula_weight 324.37
_space_group_IT_number 14
_space_group_name_Hall '-P 2ybc'
_space_group_name_H-M_alt 'P 1 21/c 1'
_symmetry_cell_setting monoclinic
_symmetry_space_group_name_Hall '-P 2ybc'
_symmetry_space_group_name_H-M 'P 1 21/c 1'
_atom_sites_solution_hydrogens geom
_atom_sites_solution_primary direct
_atom_sites_solution_secondary difmap
_audit_creation_method SHELXL-97
_cell_angle_alpha 90.00
_cell_angle_beta 106.914(4)
_cell_angle_gamma 90.00
_cell_formula_units_Z 4
_cell_length_a 12.4342(7)
_cell_length_b 16.3750(11)
_cell_length_c 8.6369(5)
_cell_measurement_reflns_used 3280
_cell_measurement_temperature 298(2)
_cell_measurement_theta_max 25.40
_cell_measurement_theta_min 2.49
_cell_volume 1682.49(18)
_computing_cell_refinement 'Bruker SMART'
_computing_data_collection 'Bruker SMART'
_computing_data_reduction 'Bruker SAINT'
_computing_molecular_graphics 'Bruker SHELXTL'
_computing_publication_material 'Bruker SHELXTL'
_computing_structure_refinement 'SHELXL-97 (Sheldrick, 1997)'
_computing_structure_solution 'SHELXS-97 (Sheldrick, 1990)'
_diffrn_ambient_temperature 298(2)
_diffrn_measured_fraction_theta_full 0.997
_diffrn_measured_fraction_theta_max 0.997
_diffrn_measurement_device_type 'CCD area detector'
_diffrn_measurement_method 'phi and omega scans'
_diffrn_radiation_monochromator graphite
_diffrn_radiation_source 'fine-focus sealed tube'
_diffrn_radiation_type MoK\a
_diffrn_radiation_wavelength 0.71073
_diffrn_reflns_av_R_equivalents 0.0499
_diffrn_reflns_av_sigmaI/netI 0.0437
_diffrn_reflns_limit_h_max 16
_diffrn_reflns_limit_h_min -16
_diffrn_reflns_limit_k_max 22
_diffrn_reflns_limit_k_min -22
_diffrn_reflns_limit_l_max 11
_diffrn_reflns_limit_l_min -11
_diffrn_reflns_number 9659
_diffrn_reflns_theta_full 29.07
_diffrn_reflns_theta_max 29.07
_diffrn_reflns_theta_min 2.12
_exptl_absorpt_coefficient_mu 0.087
_exptl_absorpt_correction_T_max 0.982
_exptl_absorpt_correction_T_min 0.979
_exptl_absorpt_correction_type multi-scan
_exptl_absorpt_process_details SADBAS
_exptl_crystal_colour colorless
_exptl_crystal_density_diffrn 1.281
_exptl_crystal_density_method 'not measured'
_exptl_crystal_description block
_exptl_crystal_F_000 688
_exptl_crystal_size_max 0.24
_exptl_crystal_size_mid 0.22
_exptl_crystal_size_min 0.21
_refine_diff_density_max 0.343
_refine_diff_density_min -0.401
_refine_diff_density_rms 0.132
_refine_ls_extinction_method none
_refine_ls_goodness_of_fit_ref 1.042
_refine_ls_hydrogen_treatment mixed
_refine_ls_matrix_type full
_refine_ls_number_parameters 221
_refine_ls_number_reflns 4492
_refine_ls_number_restraints 0
_refine_ls_restrained_S_all 1.042
_refine_ls_R_factor_all 0.0906
_refine_ls_R_factor_gt 0.0563
_refine_ls_shift/su_max 0.000
_refine_ls_shift/su_mean 0.000
_refine_ls_structure_factor_coef Fsqd
_refine_ls_weighting_details 'calc w=1/[\s^2^(Fo^2^)+(0.1200P)^2^+0.0000P] where P=(Fo^2^+2Fc^2^)/3'
_refine_ls_weighting_scheme calc
_refine_ls_wR_factor_gt 0.1581
_refine_ls_wR_factor_ref 0.1899
_reflns_number_gt 3982
_reflns_number_total 4492
_reflns_threshold_expression >2sigma(I)
_cod_data_source_file ol5b02669_si_002.cif
_cod_data_source_block ds-243
_cod_depositor_comments
;
The following automatic conversions were performed:

data item '_symmetry_cell_setting' value 'Monoclinic' was changed to
'monoclinic' in accordance with the
/home/saulius/struct/COD-crude-data/automatic-downloads/DataCite-retrospective/ACS/depositions/lib/dictionaries/cif_core.dic
dictionary named 'cif_core.dic' version 2.4.2 last updated on
2011-04-26.

Automatic conversion script
Id: cif_fix_values 6909 2019-04-08 15:41:33Z antanas 
;
_cod_original_sg_symbol_H-M 'P 21/c'
_cod_database_code 1555366

loop_
_symmetry_equiv_pos_as_xyz
'x, y, z'
'-x, y+1/2, -z+1/2'
'-x, -y, -z'
'x, -y-1/2, z-1/2'

loop_
_atom_site_label
_atom_site_type_symbol
_atom_site_fract_x
_atom_site_fract_y
_atom_site_fract_z
_atom_site_U_iso_or_equiv
_atom_site_adp_type
_atom_site_occupancy
_atom_site_symmetry_multiplicity
_atom_site_calc_flag
_atom_site_refinement_flags
C2 C 0.91524(18) 0.13929(13) 0.2671(3) 0.0421(5) Uani 1 1 d .
C6 C 0.93932(18) 0.10698(15) 0.5454(3) 0.0444(5) Uani 1 1 d .
H6 H 0.9831 0.1077 0.6529 0.053 Uiso 1 1 calc R
C1 C 0.98041(17) 0.14193(14) 0.4285(3) 0.0412(5) Uani 1 1 d .
C5 C 0.83322(18) 0.07059(14) 0.5051(3) 0.0419(5) Uani 1 1 d .
C3 C 0.81122(17) 0.10198(14) 0.2241(3) 0.0430(5) Uani 1 1 d .
H3 H 0.7685 0.0999 0.1161 0.052 Uiso 1 1 calc R
C4 C 0.77049(17) 0.06728(13) 0.3441(3) 0.0413(5) Uani 1 1 d .
O2 O 0.96117(13) 0.17611(10) 0.15803(18) 0.0511(5) Uani 1 1 d .
O3 O 1.08223(13) 0.18126(12) 0.4580(2) 0.0536(5) Uani 1 1 d .
O1 O 0.66931(13) 0.02749(11) 0.30960(19) 0.0532(5) Uani 1 1 d .
C8 C 0.9113(2) 0.15984(18) -0.0086(3) 0.0583(7) Uani 1 1 d .
H8A H 0.9042 0.1019 -0.0254 0.088 Uiso 1 1 calc R
H8B H 0.9576 0.1820 -0.0699 0.088 Uiso 1 1 calc R
H8C H 0.8382 0.1846 -0.0434 0.088 Uiso 1 1 calc R
C9 C 0.5814(2) 0.0576(2) 0.1754(3) 0.0679(8) Uani 1 1 d .
H9A H 0.5725 0.1153 0.1880 0.102 Uiso 1 1 calc R
H9B H 0.5123 0.0302 0.1712 0.102 Uiso 1 1 calc R
H9C H 0.6002 0.0477 0.0769 0.102 Uiso 1 1 calc R
C7 C 1.1556(2) 0.1775(2) 0.6191(3) 0.0633(7) Uani 1 1 d .
H7A H 1.1221 0.2058 0.6907 0.095 Uiso 1 1 calc R
H7B H 1.2261 0.2026 0.6228 0.095 Uiso 1 1 calc R
H7C H 1.1681 0.1215 0.6521 0.095 Uiso 1 1 calc R
N1 N 0.69492(15) 0.06695(11) 0.6676(2) 0.0420(5) Uani 1 1 d .
N2 N 0.67280(16) 0.02521(12) 0.7921(2) 0.0474(5) Uani 1 1 d .
C10 C 0.78936(18) 0.03752(13) 0.6346(3) 0.0410(5) Uani 1 1 d .
C12 C 0.7537(2) -0.02986(15) 0.8364(3) 0.0504(6) Uani 1 1 d .
C11 C 0.8286(2) -0.02447(15) 0.7423(3) 0.0521(6) Uani 1 1 d .
H11 H 0.8919 -0.0565 0.7515 0.063 Uiso 1 1 calc R
C14 C 0.6570(2) 0.20003(14) 0.5360(3) 0.0487(6) Uani 1 1 d .
H14 H 0.7338 0.2104 0.5645 0.058 Uiso 1 1 calc R
C13 C 0.61767(18) 0.12770(13) 0.5831(2) 0.0417(5) Uani 1 1 d .
C18 C 0.50288(19) 0.11341(15) 0.5457(3) 0.0511(6) Uani 1 1 d .
H18 H 0.4762 0.0654 0.5788 0.061 Uiso 1 1 calc R
C16 C 0.4681(3) 0.24270(18) 0.4076(3) 0.0669(8) Uani 1 1 d .
H16 H 0.4177 0.2809 0.3472 0.080 Uiso 1 1 calc R
C15 C 0.5817(2) 0.25683(16) 0.4464(3) 0.0604(7) Uani 1 1 d .
H15 H 0.6081 0.3047 0.4123 0.073 Uiso 1 1 calc R
C17 C 0.4286(2) 0.17140(19) 0.4585(3) 0.0646(7) Uani 1 1 d .
H17 H 0.3516 0.1625 0.4339 0.077 Uiso 1 1 calc R
C19 C 0.7564(3) -0.0891(2) 0.9699(3) 0.0772(9) Uani 1 1 d .
H19A H 0.7367 -0.0614 1.0557 0.116 Uiso 1 1 calc R
H19B H 0.8307 -0.1116 1.0105 0.116 Uiso 1 1 calc R
H19C H 0.7037 -0.1324 0.9288 0.116 Uiso 1 1 calc R

loop_
_atom_site_aniso_label
_atom_site_aniso_U_11
_atom_site_aniso_U_22
_atom_site_aniso_U_33
_atom_site_aniso_U_23
_atom_site_aniso_U_13
_atom_site_aniso_U_12
C2 0.0407(11) 0.0486(12) 0.0384(14) -0.0015(9) 0.0138(11) 0.0023(9)
C6 0.0368(11) 0.0600(13) 0.0343(14) -0.0020(10) 0.0069(10) 0.0042(10)
C1 0.0313(10) 0.0543(12) 0.0367(14) -0.0052(9) 0.0077(10) 0.0015(8)
C5 0.0410(11) 0.0517(12) 0.0339(14) -0.0008(9) 0.0123(10) 0.0050(9)
C3 0.0390(11) 0.0539(12) 0.0340(14) -0.0031(9) 0.0074(10) -0.0018(9)
C4 0.0376(11) 0.0482(11) 0.0393(15) -0.0021(9) 0.0132(11) -0.0030(9)
O2 0.0490(9) 0.0647(10) 0.0421(11) 0.0018(7) 0.0172(8) -0.0119(8)
O3 0.0363(8) 0.0747(11) 0.0486(11) -0.0042(8) 0.0102(8) -0.0082(7)
O1 0.0463(9) 0.0681(11) 0.0435(11) 0.0015(7) 0.0106(8) -0.0152(8)
C8 0.0688(16) 0.0697(16) 0.0427(17) -0.0038(12) 0.0258(14) -0.0134(13)
C9 0.0448(13) 0.107(2) 0.0478(17) 0.0018(15) 0.0070(12) -0.0210(14)
C7 0.0390(12) 0.090(2) 0.0509(19) -0.0038(13) -0.0020(12) -0.0040(13)
N1 0.0443(10) 0.0476(10) 0.0363(11) 0.0032(8) 0.0151(9) 0.0006(8)
N2 0.0547(11) 0.0525(11) 0.0388(12) 0.0031(8) 0.0197(10) -0.0042(9)
C10 0.0409(11) 0.0494(12) 0.0331(13) -0.0017(9) 0.0116(10) 0.0019(9)
C12 0.0616(14) 0.0495(12) 0.0412(15) 0.0028(9) 0.0169(12) 0.0004(11)
C11 0.0572(14) 0.0571(14) 0.0424(15) 0.0016(10) 0.0152(12) 0.0118(11)
C14 0.0480(12) 0.0497(13) 0.0494(15) 0.0001(10) 0.0154(11) 0.0008(10)
C13 0.0439(12) 0.0476(11) 0.0352(14) -0.0023(9) 0.0141(11) 0.0024(9)
C18 0.0450(12) 0.0586(14) 0.0514(16) -0.0067(11) 0.0169(12) -0.0011(10)
C16 0.0675(17) 0.0679(17) 0.0588(19) 0.0024(13) 0.0081(14) 0.0239(14)
C15 0.0759(18) 0.0489(13) 0.0575(18) 0.0033(11) 0.0208(15) 0.0081(12)
C17 0.0463(13) 0.0800(19) 0.0649(19) -0.0125(14) 0.0122(13) 0.0093(13)
C19 0.106(2) 0.0679(18) 0.0642(18) 0.0224(14) 0.0357(18) 0.0111(17)

loop_
_atom_type_symbol
_atom_type_description
_atom_type_scat_dispersion_real
_atom_type_scat_dispersion_imag
_atom_type_scat_source
C C 0.0033 0.0016 'International Tables Vol C Tables 4.2.6.8 and 6.1.1.4'
H H 0.0000 0.0000 'International Tables Vol C Tables 4.2.6.8 and 6.1.1.4'
N N 0.0061 0.0033 'International Tables Vol C Tables 4.2.6.8 and 6.1.1.4'
O O 0.0106 0.0060 'International Tables Vol C Tables 4.2.6.8 and 6.1.1.4'

loop_
_geom_angle_atom_site_label_1
_geom_angle_atom_site_label_2
_geom_angle_atom_site_label_3
_geom_angle
O2 C2 C3 123.6(2)
O2 C2 C1 115.78(19)
C3 C2 C1 120.63(18)
C1 C6 C5 121.2(2)
O3 C1 C6 125.1(2)
O3 C1 C2 115.79(18)
C6 C1 C2 119.1(2)
C4 C5 C6 118.86(19)
C4 C5 C10 121.37(19)
C6 C5 C10 119.8(2)
C2 C3 C4 119.5(2)
O1 C4 C5 116.79(18)
O1 C4 C3 122.6(2)
C5 C4 C3 120.6(2)
C2 O2 C8 117.85(18)
C1 O3 C7 116.96(18)
C4 O1 C9 116.70(18)
N2 N1 C10 111.53(18)
N2 N1 C13 119.40(16)
C10 N1 C13 128.86(17)
C12 N2 N1 104.98(16)
C11 C10 N1 106.06(19)
C11 C10 C5 130.4(2)
N1 C10 C5 123.5(2)
N2 C12 C11 111.5(2)
N2 C12 C19 120.6(2)
C11 C12 C19 127.9(2)
C10 C11 C12 106.0(2)
C15 C14 C13 119.9(2)
C14 C13 C18 120.1(2)
C14 C13 N1 120.22(19)
C18 C13 N1 119.7(2)
C17 C18 C13 119.3(2)
C15 C16 C17 119.9(3)
C16 C15 C14 120.2(3)
C18 C17 C16 120.5(2)

loop_
_geom_bond_atom_site_label_1
_geom_bond_atom_site_label_2
_geom_bond_distance
C2 O2 1.375(2)
C2 C3 1.380(3)
C2 C1 1.394(3)
C6 C1 1.381(3)
C6 C5 1.396(3)
C1 O3 1.376(3)
C5 C4 1.383(3)
C5 C10 1.482(3)
C3 C4 1.400(3)
C4 O1 1.370(3)
O2 C8 1.417(3)
O3 C7 1.426(3)
O1 C9 1.430(3)
N1 N2 1.368(2)
N1 C10 1.374(3)
N1 C13 1.427(3)
N2 C12 1.322(3)
C10 C11 1.367(3)
C12 C11 1.405(3)
C12 C19 1.500(3)
C14 C15 1.385(3)
C14 C13 1.386(3)
C13 C18 1.388(3)
C18 C17 1.385(4)
C16 C15 1.373(4)
C16 C17 1.387(4)
